data_4312822
loop_
_publ_author_name
'Shuang Liu'
'Zhengjie He'
'Wen-Yuan Hsieh'
'Phillip E. Fanwick'

_publ_contact_author_address
;    Department of Chemistry
     Purdue University
     560 Oval Dr.
     W. Lafayette
     IN 47907-2084
     USA
;
_publ_contact_author_email pfanwick@.purdue.edu
_publ_contact_author_fax 1(765)4940239
_publ_contact_author_name 'Phillip E. Fanwick'
_publ_contact_author_phone 1(765)4944572
_publ_section_title
;
 Synthesis, Characterization, and X-ray Crystal Structure of In(DOTA-AA)
 (AA = p-Aminoanilide): A Model for 111In-Labeled DOTA-Biomolecule
 Conjugates
;
_journal_name_full 'Inorganic Chemistry'
_journal_page_first 8831
_journal_page_last 8837
_journal_paper_doi 10.1021/ic0349914
_journal_volume 42
_journal_year 2003
_chemical_formula_moiety 'C22 H31 In1 N6 O7,4(H2 O1)'
_chemical_formula_sum 'C22 H39 In N6 O11'
_chemical_formula_weight 678.41
_chemical_name_systematic ' ?'
_space_group_IT_number 14
_symmetry_cell_setting monoclinic
_symmetry_space_group_name_Hall '-P 2yn'
_symmetry_space_group_name_H-M 'P 1 21/n 1'
_atom_type_scat_source 'International Tables for Crystallography (Vol C)'
_audit_creation_date 5-05-03
_audit_creation_method from_MolEN_and_SHELXL
_audit_update_record ' ?'
_cell_angle_alpha 90.00
_cell_angle_beta 108.5963(15)
_cell_angle_gamma 90.00
_cell_formula_units_Z 4
_cell_length_a 9.3412(2)
_cell_length_b 23.4757(7)
_cell_length_c 13.0486(4)
_cell_measurement_reflns_used 17859
_cell_measurement_temperature 150
_cell_measurement_theta_max 27
_cell_measurement_theta_min 1
_cell_volume 2712.04(13)
_computing_cell_refinement DENZO/SCALEPACK_(Otwinowski,_1996)
_computing_data_collection Collect_(Nonius,_1998)
_computing_data_reduction DENZO/SCALEPACK_(Otwinowski,_1996)
_computing_molecular_graphics
;
    ORTEP (Johnson, 1976)
    PLATON (Spek, 1997)
;
_computing_publication_material CIF_VAX_MolEN_(Fair,_1990)
_computing_structure_refinement SHELX97_(Sheldrick,_1997)
_computing_structure_solution PATTY_(DIRDIF99,_Beurskins,_1999)
_diffrn_ambient_temperature 150
_diffrn_measured_fraction_theta_max 0.8411
_diffrn_measurement_device_type Nonius_KappaCCD
_diffrn_measurement_method \w
_diffrn_radiation_type MO-K\a
_diffrn_radiation_wavelength 0.71073
_diffrn_reflns_av_R_equivalents 0.043
_diffrn_reflns_limit_h_max 11
_diffrn_reflns_limit_h_min 0
_diffrn_reflns_limit_k_max 30
_diffrn_reflns_limit_k_min 0
_diffrn_reflns_limit_l_max 16
_diffrn_reflns_limit_l_min -16
_diffrn_reflns_number 17859
_diffrn_reflns_theta_max 27.47
_diffrn_reflns_theta_min 1.65
_exptl_absorpt_coefficient_mu 0.923
_exptl_absorpt_correction_T_max 0.7408
_exptl_absorpt_correction_T_min 0.5403
_exptl_absorpt_correction_type multi-scan_(Otwinowski_&_Minor,_
_exptl_crystal_colour colorless
_exptl_crystal_density_diffrn 1.66
_exptl_crystal_description chunk
_exptl_crystal_F_000 1400
_exptl_crystal_size_max 0.38
_exptl_crystal_size_mid 0.35
_exptl_crystal_size_min 0.33
_refine_diff_density_max 1.51
_refine_diff_density_min -0.78
_refine_ls_extinction_method none
_refine_ls_goodness_of_fit_ref 1.082
_refine_ls_hydrogen_treatment
;
Chemically significant hydrogens refined isotropically
Others riding
;
_refine_ls_matrix_type full
_refine_ls_number_parameters 405
_refine_ls_number_reflns 6091
_refine_ls_number_restraints 0
_refine_ls_R_factor_gt 0.036
_refine_ls_shift/su_max 0.001
_refine_ls_structure_factor_coef Fsqd
_refine_ls_weighting_details '1/[\s^2^(Fo^2^)+(0.0272P)^2^+2.3352P] where P=(Fo^2^+2Fc^2^)/3  '
_refine_ls_weighting_scheme calc
_refine_ls_wR_factor_ref 0.072
_reflns_number_gt 5196
_reflns_number_total 6101
_reflns_threshold_expression >2.0\s(I)
_cod_data_source_file ic0349914si20030821_115226.cif
_cod_data_source_block SL001
_cod_depositor_comments
;
The following automatic conversions were performed:

'_refine_ls_weighting_scheme' value 'calc ' changed to 'calc'
according to the built-in table from CIF Core dictionary named
'cif_core.dic' version 2.4.1 from 2010-06-29.

Automatic conversion script
Id: cif_fix_values 1646 2011-03-28 12:23:43Z adriana 
;
_cod_original_formula_sum 'C22 H39 In1 N6 O11'
_cod_database_code 4312822

loop_
_symmetry_equiv_pos_as_xyz
'x, y, z'
'-x+1/2, y+1/2, -z+1/2'
'-x, -y, -z'
'x+1/2, -y+1/2, z+1/2'

loop_
_atom_site_label
_atom_site_type_symbol
_atom_site_fract_x
_atom_site_fract_y
_atom_site_fract_z
_atom_site_U_iso_or_equiv
_atom_site_adp_type
_atom_site_occupancy
_atom_site_symmetry_multiplicity
_atom_site_calc_flag
_atom_site_refinement_flags
_atom_site_disorder_assembly
_atom_site_disorder_group
In(5A) In 0.22041(2) 0.203207(8) 0.089202(16) 0.01254(7) Uani 1 1 d . . .
O(14) O 0.0833(2) 0.12194(8) 0.02009(16) 0.0177(4) Uani 1 1 d . . .
O(1W) O -0.2673(3) 0.02151(11) 0.1607(2) 0.0236(5) Uani 1 1 d . . .
O(2W) O 0.3907(3) 0.44641(12) -0.1247(2) 0.0306(6) Uani 1 1 d . . .
O(3W) O -0.2740(3) 0.38613(11) 0.1431(2) 0.0283(5) Uani 1 1 d . . .
O(42) O -0.1858(2) 0.28786(9) 0.07404(17) 0.0235(5) Uani 1 1 d . . .
O(43) O -0.0221(2) 0.22191(8) 0.06022(16) 0.0175(4) Uani 1 1 d . . .
O(4W) O -0.3023(3) 0.47065(11) 0.0043(2) 0.0336(6) Uani 1 1 d . . .
O(72) O 0.2824(2) 0.34056(9) -0.10675(17) 0.0260(5) Uani 1 1 d . . .
O(73) O 0.1744(2) 0.28082(8) -0.02008(16) 0.0167(4) Uani 1 1 d . . .
O(102) O 0.3124(2) 0.09532(9) -0.14063(17) 0.0236(5) Uani 1 1 d . . .
O(103) O 0.2780(2) 0.17606(8) -0.06037(16) 0.0166(4) Uani 1 1 d . . .
N(1) N 0.1923(3) 0.13736(10) 0.23397(19) 0.0146(5) Uani 1 1 d . . .
N(4) N 0.1946(3) 0.26093(10) 0.23567(19) 0.0145(5) Uani 1 1 d . . .
N(7) N 0.4365(3) 0.26289(10) 0.14091(19) 0.0149(5) Uani 1 1 d . . .
N(10) N 0.4337(3) 0.13925(10) 0.13963(19) 0.0139(5) Uani 1 1 d . . .
N(15) N -0.1125(3) 0.06668(11) 0.0267(2) 0.0172(5) Uani 1 1 d . . .
N(191) N -0.3928(4) 0.05308(14) -0.4228(2) 0.0319(7) Uani 1 1 d . . .
C(2) C 0.2169(3) 0.16958(13) 0.3356(2) 0.0181(6) Uani 1 1 d . . .
C(3) C 0.1430(3) 0.22772(12) 0.3142(2) 0.0171(6) Uani 1 1 d . . .
C(5) C 0.3393(3) 0.29028(12) 0.2912(2) 0.0183(6) Uani 1 1 d . . .
C(6) C 0.4147(3) 0.31008(12) 0.2111(2) 0.0174(6) Uani 1 1 d . . .
C(8) C 0.5734(3) 0.22957(13) 0.1981(2) 0.0191(6) Uani 1 1 d . . .
C(9) C 0.5710(3) 0.17223(13) 0.1440(2) 0.0184(6) Uani 1 1 d . . .
C(11) C 0.4540(3) 0.11049(13) 0.2449(2) 0.0170(6) Uani 1 1 d . . .
C(12) C 0.3034(3) 0.09027(12) 0.2518(2) 0.0173(6) Uani 1 1 d . . .
C(13) C 0.0388(3) 0.11367(13) 0.1914(2) 0.0183(6) Uani 1 1 d . . .
C(14) C 0.0046(3) 0.10056(11) 0.0718(2) 0.0151(6) Uani 1 1 d . . .
C(16) C -0.1783(3) 0.05839(12) -0.0873(2) 0.0167(6) Uani 1 1 d . . .
C(17) C -0.3351(3) 0.05726(12) -0.1296(2) 0.0179(6) Uani 1 1 d . . .
C(18) C -0.4061(3) 0.05360(12) -0.2401(3) 0.0212(7) Uani 1 1 d . . .
C(19) C -0.3225(3) 0.05104(12) -0.3116(2) 0.0199(6) Uani 1 1 d . . .
C(20) C -0.1644(3) 0.04983(12) -0.2682(3) 0.0195(6) Uani 1 1 d . . .
C(21) C -0.0928(3) 0.05320(12) -0.1572(2) 0.0180(6) Uani 1 1 d . . .
C(41) C 0.0725(3) 0.30105(12) 0.1788(2) 0.0175(6) Uani 1 1 d . . .
C(42) C -0.0560(3) 0.26813(13) 0.0984(2) 0.0170(6) Uani 1 1 d . . .
C(71) C 0.4451(3) 0.28767(13) 0.0386(2) 0.0179(6) Uani 1 1 d . . .
C(72) C 0.2889(3) 0.30479(12) -0.0352(2) 0.0179(6) Uani 1 1 d . . .
C(101) C 0.4022(3) 0.09732(12) 0.0505(2) 0.0186(6) Uani 1 1 d . . .
C(102) C 0.3246(3) 0.12512(12) -0.0591(2) 0.0168(6) Uani 1 1 d . . .
H(15) H -0.159(4) 0.0553(14) 0.066(3) 0.018(9) Uiso 1 1 d . . .
H(17) H -0.3939 0.0590 -0.0822 0.021 Uiso 1 1 calc R . .
H(18) H -0.5133 0.0528 -0.2677 0.025 Uiso 1 1 calc R . .
H(20) H -0.1055 0.0467 -0.3153 0.023 Uiso 1 1 calc R . .
H(21) H 0.0143 0.0520 -0.1289 0.022 Uiso 1 1 calc R . .
H(2A) H 0.3267 0.1742 0.3724 0.022 Uiso 1 1 calc R . .
H(2B) H 0.1747 0.1478 0.3842 0.022 Uiso 1 1 calc R . .
H(3A) H 0.0320 0.2230 0.2855 0.020 Uiso 1 1 calc R . .
H(3B) H 0.1673 0.2491 0.3830 0.020 Uiso 1 1 calc R . .
H(5A) H 0.4075 0.2639 0.3437 0.022 Uiso 1 1 calc R . .
H(5B) H 0.3199 0.3235 0.3317 0.022 Uiso 1 1 calc R . .
H(6A) H 0.3523 0.3403 0.1650 0.021 Uiso 1 1 calc R . .
H(6B) H 0.5142 0.3268 0.2509 0.021 Uiso 1 1 calc R . .
H(8A) H 0.5783 0.2238 0.2743 0.023 Uiso 1 1 calc R . .
H(8B) H 0.6645 0.2510 0.1977 0.023 Uiso 1 1 calc R . .
H(9A) H 0.5742 0.1781 0.0696 0.022 Uiso 1 1 calc R . .
H(9B) H 0.6618 0.1502 0.1845 0.022 Uiso 1 1 calc R . .
H(10A) H 0.3367 0.0667 0.0630 0.022 Uiso 1 1 calc R . .
H(10B) H 0.4983 0.0797 0.0498 0.022 Uiso 1 1 calc R . .
H(11A) H 0.5005 0.1373 0.3048 0.020 Uiso 1 1 calc R . .
H(11B) H 0.5228 0.0776 0.2525 0.020 Uiso 1 1 calc R . .
H(12A) H 0.2627 0.0603 0.1969 0.021 Uiso 1 1 calc R . .
H(12B) H 0.3185 0.0733 0.3240 0.021 Uiso 1 1 calc R . .
H(13A) H -0.0355 0.1415 0.2012 0.022 Uiso 1 1 calc R . .
H(13B) H 0.0313 0.0784 0.2310 0.022 Uiso 1 1 calc R . .
H(1W1) H -0.224(4) 0.0274(16) 0.228(3) 0.034(11) Uiso 1 1 d . . .
H(1W2) H -0.279(4) -0.0116(18) 0.156(3) 0.035(12) Uiso 1 1 d . . .
H(2W1) H 0.361(6) 0.413(2) -0.117(4) 0.084(19) Uiso 1 1 d . . .
H(2W2) H 0.360(5) 0.466(2) -0.089(4) 0.065(17) Uiso 1 1 d . . .
H(3W1) H -0.236(4) 0.3591(18) 0.129(3) 0.033(12) Uiso 1 1 d . . .
H(3W2) H -0.250(5) 0.3870(18) 0.211(4) 0.050(13) Uiso 1 1 d . . .
H(41A) H 0.1124 0.3301 0.1401 0.021 Uiso 1 1 calc R . .
H(41B) H 0.0343 0.3208 0.2320 0.021 Uiso 1 1 calc R . .
H(4W1) H -0.384(4) 0.4630(17) -0.038(3) 0.036(12) Uiso 1 1 d . . .
H(4W2) H -0.290(5) 0.442(2) 0.055(4) 0.063(15) Uiso 1 1 d . . .
H(71A) H 0.4895 0.2594 0.0011 0.022 Uiso 1 1 calc R . .
H(71B) H 0.5117 0.3215 0.0548 0.022 Uiso 1 1 calc R . .
H(911) H -0.344(4) 0.0381(17) -0.460(3) 0.040(12) Uiso 1 1 d . . .
H(912) H -0.492(6) 0.050(2) -0.444(4) 0.077(17) Uiso 1 1 d . . .

loop_
_atom_site_aniso_label
_atom_site_aniso_U_11
_atom_site_aniso_U_22
_atom_site_aniso_U_33
_atom_site_aniso_U_12
_atom_site_aniso_U_13
_atom_site_aniso_U_23
In(5A) 0.01296(11) 0.01327(11) 0.01093(11) -0.00063(8) 0.00318(7) -0.00056(8)
O(14) 0.0202(10) 0.0180(10) 0.0161(11) -0.0052(9) 0.0074(8) -0.0026(8)
O(1W) 0.0306(13) 0.0190(13) 0.0224(14) -0.0017(10) 0.0100(10) 0.0018(10)
O(2W) 0.0420(15) 0.0239(14) 0.0279(15) -0.0042(12) 0.0139(12) -0.0001(11)
O(3W) 0.0367(14) 0.0232(13) 0.0206(15) 0.0023(11) 0.0029(11) -0.0013(11)
O(42) 0.0166(11) 0.0316(12) 0.0209(12) 0.0064(9) 0.0039(9) -0.0011(9)
O(43) 0.0153(10) 0.0188(10) 0.0180(11) -0.0004(8) 0.0047(8) -0.0021(8)
O(4W) 0.0420(16) 0.0302(14) 0.0298(15) -0.0045(12) 0.0134(13) 0.0035(12)
O(72) 0.0278(12) 0.0235(12) 0.0202(13) -0.0068(10) -0.0016(9) 0.0095(9)
O(73) 0.0159(10) 0.0182(10) 0.0140(11) 0.0002(8) 0.0020(8) 0.0000(8)
O(102) 0.0326(12) 0.0220(11) 0.0170(12) 0.0018(9) 0.0089(9) -0.0039(9)
O(103) 0.0205(10) 0.0159(10) 0.0137(11) 0.0010(8) 0.0057(8) 0.0005(8)
N(1) 0.0158(12) 0.0143(12) 0.0131(13) -0.0016(10) 0.0038(10) -0.0014(10)
N(4) 0.0169(12) 0.0149(12) 0.0105(12) 0.0003(10) 0.0025(10) 0.0005(10)
N(7) 0.0140(12) 0.0157(12) 0.0130(13) -0.0005(10) 0.0014(9) -0.0002(10)
N(10) 0.0158(12) 0.0140(12) 0.0109(13) 0.0004(10) 0.0026(9) 0.0004(9)
N(15) 0.0193(13) 0.0206(13) 0.0131(14) -0.0038(11) 0.0071(11) -0.0004(10)
N(191) 0.0367(18) 0.0397(18) 0.0165(16) 0.0052(15) 0.0045(14) -0.0030(13)
C(2) 0.0209(15) 0.0228(16) 0.0099(15) -0.0004(12) 0.0038(11) -0.0004(12)
C(3) 0.0200(15) 0.0202(15) 0.0115(15) -0.0007(12) 0.0057(12) -0.0005(12)
C(5) 0.0199(15) 0.0190(15) 0.0134(15) -0.0031(12) 0.0015(12) -0.0055(12)
C(6) 0.0173(14) 0.0169(14) 0.0155(15) -0.0014(12) 0.0018(12) -0.0021(12)
C(8) 0.0140(14) 0.0228(16) 0.0169(16) -0.0007(12) -0.0003(12) 0.0024(13)
C(9) 0.0139(14) 0.0231(16) 0.0191(17) 0.0012(12) 0.0065(12) 0.0030(12)
C(11) 0.0179(14) 0.0181(14) 0.0136(15) 0.0056(12) 0.0029(11) 0.0039(12)
C(12) 0.0227(15) 0.0143(14) 0.0140(15) 0.0006(12) 0.0048(12) 0.0021(11)
C(13) 0.0200(15) 0.0186(15) 0.0171(16) -0.0050(12) 0.0073(12) 0.0007(12)
C(14) 0.0170(14) 0.0106(13) 0.0182(16) 0.0009(11) 0.0065(12) 0.0007(11)
C(16) 0.0210(15) 0.0121(13) 0.0169(16) -0.0015(12) 0.0058(12) -0.0009(11)
C(17) 0.0183(14) 0.0171(15) 0.0209(17) -0.0003(12) 0.0100(12) -0.0011(12)
C(18) 0.0198(15) 0.0171(15) 0.0238(18) 0.0014(12) 0.0026(13) -0.0023(13)
C(19) 0.0261(16) 0.0154(15) 0.0170(16) 0.0002(12) 0.0052(13) -0.0004(12)
C(20) 0.0246(16) 0.0167(15) 0.0197(17) -0.0009(13) 0.0107(13) -0.0034(12)
C(21) 0.0173(14) 0.0150(14) 0.0226(17) 0.0001(12) 0.0076(12) -0.0026(12)
C(41) 0.0189(14) 0.0182(15) 0.0157(15) 0.0052(12) 0.0060(12) 0.0002(12)
C(42) 0.0202(15) 0.0216(16) 0.0106(15) -0.0014(13) 0.0069(12) 0.0031(12)
C(71) 0.0170(14) 0.0228(16) 0.0131(15) -0.0035(12) 0.0036(11) 0.0042(12)
C(72) 0.0203(15) 0.0165(15) 0.0151(16) -0.0039(12) 0.0032(12) -0.0020(12)
C(101) 0.0199(15) 0.0175(15) 0.0189(16) 0.0024(12) 0.0071(12) -0.0029(12)
C(102) 0.0162(14) 0.0185(15) 0.0175(16) -0.0031(12) 0.0078(11) -0.0004(12)

loop_
_geom_angle_atom_site_label_1
_geom_angle_atom_site_label_2
_geom_angle_atom_site_label_3
_geom_angle
_geom_angle_site_symmetry_1
_geom_angle_site_symmetry_3
_geom_angle_publ_flag
O(43) In(5A) O(73) 75.85(7) . . ?
O(43) In(5A) O(103) 114.66(7) . . ?
O(73) In(5A) O(103) 74.63(7) . . ?
O(43) In(5A) O(14) 71.86(7) . . ?
O(73) In(5A) O(14) 116.54(7) . . ?
O(103) In(5A) O(14) 71.79(7) . . ?
O(43) In(5A) N(7) 131.44(7) . . ?
O(73) In(5A) N(7) 71.20(7) . . ?
O(103) In(5A) N(7) 89.82(8) . . ?
O(14) In(5A) N(7) 155.90(8) . . ?
O(43) In(5A) N(10) 151.55(8) . . ?
O(73) In(5A) N(10) 130.21(7) . . ?
O(103) In(5A) N(10) 70.07(7) . . ?
O(14) In(5A) N(10) 84.23(7) . . ?
N(7) In(5A) N(10) 74.70(8) . . ?
O(43) In(5A) N(4) 70.72(7) . . ?
O(73) In(5A) N(4) 90.01(7) . . ?
O(103) In(5A) N(4) 161.11(7) . . ?
O(14) In(5A) N(4) 126.01(7) . . ?
N(7) In(5A) N(4) 74.60(8) . . ?
N(10) In(5A) N(4) 114.54(8) . . ?
O(43) In(5A) N(1) 84.52(7) . . ?
O(73) In(5A) N(1) 156.96(7) . . ?
O(103) In(5A) N(1) 125.54(7) . . ?
O(14) In(5A) N(1) 67.00(7) . . ?
N(7) In(5A) N(1) 115.59(8) . . ?
N(10) In(5A) N(1) 71.81(7) . . ?
N(4) In(5A) N(1) 71.97(8) . . ?
C(14) O(14) In(5A) 117.90(18) . . ?
H(1W1) O(1W) H(1W2) 105(4) . . ?
H(2W1) O(2W) H(2W2) 106(5) . . ?
H(3W1) O(3W) H(3W2) 106(4) . . ?
C(42) O(43) In(5A) 117.96(17) . . ?
H(4W1) O(4W) H(4W2) 102(4) . . ?
C(72) O(73) In(5A) 116.77(18) . . ?
C(102) O(103) In(5A) 115.26(18) . . ?
C(13) N(1) C(2) 112.7(2) . . ?
C(13) N(1) C(12) 109.0(2) . . ?
C(2) N(1) C(12) 109.9(2) . . ?
C(13) N(1) In(5A) 105.69(16) . . ?
C(2) N(1) In(5A) 109.56(16) . . ?
C(12) N(1) In(5A) 109.90(16) . . ?
C(41) N(4) C(5) 112.6(2) . . ?
C(41) N(4) C(3) 108.2(2) . . ?
C(5) N(4) C(3) 110.6(2) . . ?
C(41) N(4) In(5A) 102.45(16) . . ?
C(5) N(4) In(5A) 109.95(17) . . ?
C(3) N(4) In(5A) 112.78(16) . . ?
C(8) N(7) C(71) 112.0(2) . . ?
C(8) N(7) C(6) 110.3(2) . . ?
C(71) N(7) C(6) 108.6(2) . . ?
C(8) N(7) In(5A) 110.56(17) . . ?
C(71) N(7) In(5A) 105.14(16) . . ?
C(6) N(7) In(5A) 110.04(16) . . ?
C(101) N(10) C(9) 109.2(2) . . ?
C(101) N(10) C(11) 111.0(2) . . ?
C(9) N(10) C(11) 110.3(2) . . ?
C(101) N(10) In(5A) 105.06(16) . . ?
C(9) N(10) In(5A) 108.32(16) . . ?
C(11) N(10) In(5A) 112.68(16) . . ?
C(14) N(15) C(16) 124.2(3) . . ?
C(14) N(15) H(15) 116(2) . . ?
C(16) N(15) H(15) 118(2) . . ?
C(19) N(191) H(911) 115(3) . . ?
C(19) N(191) H(912) 115(3) . . ?
H(911) N(191) H(912) 119(4) . . ?
N(1) C(2) C(3) 111.3(2) . . ?
N(4) C(3) C(2) 111.8(2) . . ?
N(4) C(5) C(6) 111.0(2) . . ?
N(7) C(6) C(5) 112.5(2) . . ?
N(7) C(8) C(9) 110.6(2) . . ?
N(10) C(9) C(8) 111.4(2) . . ?
N(10) C(11) C(12) 110.5(2) . . ?
N(1) C(12) C(11) 111.9(2) . . ?
N(1) C(13) C(14) 108.9(2) . . ?
O(14) C(14) N(15) 123.0(3) . . ?
O(14) C(14) C(13) 120.4(2) . . ?
N(15) C(14) C(13) 116.7(2) . . ?
C(17) C(16) C(21) 119.3(3) . . ?
C(17) C(16) N(15) 117.6(3) . . ?
C(21) C(16) N(15) 123.0(3) . . ?
C(18) C(17) C(16) 120.6(3) . . ?
C(17) C(18) C(19) 120.9(3) . . ?
N(191) C(19) C(18) 121.1(3) . . ?
N(191) C(19) C(20) 120.5(3) . . ?
C(18) C(19) C(20) 118.2(3) . . ?
C(21) C(20) C(19) 120.9(3) . . ?
C(20) C(21) C(16) 120.0(3) . . ?
N(4) C(41) C(42) 109.4(2) . . ?
O(42) C(42) O(43) 124.2(3) . . ?
O(42) C(42) C(41) 118.4(3) . . ?
O(43) C(42) C(41) 117.4(2) . . ?
N(7) C(71) C(72) 110.9(2) . . ?
O(72) C(72) O(73) 124.8(3) . . ?
O(72) C(72) C(71) 117.4(3) . . ?
O(73) C(72) C(71) 117.8(3) . . ?
N(10) C(101) C(102) 111.6(2) . . ?
O(102) C(102) O(103) 125.4(3) . . ?
O(102) C(102) C(101) 116.5(3) . . ?
O(103) C(102) C(101) 118.2(3) . . ?
O(1W) H(15) N(15) 176(3) . . ?
O(1W) H(1W1) O(2W) 170(4) . . ?
O(1W) H(1W2) O(102) 179(5) . . ?
O(2W) H(2W1) O(72) 176(5) . . ?
O(2W) H(2W2) O(4W) 169(5) . . ?
O(3W) H(3W1) O(42) 167(4) . . ?
O(3W) H(3W2) O(102) 168(4) . . ?
O(2W) H(4W1) O(4W) 170(4) . . ?
O(3W) H(4W2) O(4W) 176(5) . . ?

loop_
_geom_bond_atom_site_label_1
_geom_bond_atom_site_label_2
_geom_bond_distance
_geom_bond_site_symmetry_2
_geom_bond_publ_flag
In(5A) O(43) 2.2185(19) . ?
In(5A) O(73) 2.269(2) . ?
In(5A) O(103) 2.2746(19) . ?
In(5A) O(14) 2.3143(19) . ?
In(5A) N(7) 2.372(2) . ?
In(5A) N(10) 2.412(2) . ?
In(5A) N(4) 2.417(2) . ?
In(5A) N(1) 2.518(2) . ?
O(14) C(14) 1.251(3) . ?
O(1W) H(1W1) 0.85(4) . ?
O(1W) H(1W2) 0.79(4) . ?
O(2W) H(2W1) 0.84(6) . ?
O(2W) H(2W2) 0.78(5) . ?
O(3W) H(3W1) 0.77(4) . ?
O(3W) H(3W2) 0.84(5) . ?
O(42) C(42) 1.241(4) . ?
O(43) C(42) 1.275(3) . ?
O(4W) H(4W1) 0.80(4) . ?
O(4W) H(4W2) 0.93(5) . ?
O(72) C(72) 1.243(4) . ?
O(73) C(72) 1.278(4) . ?
O(102) C(102) 1.247(3) . ?
O(103) C(102) 1.271(3) . ?
N(1) C(13) 1.472(3) . ?
N(1) C(2) 1.479(4) . ?
N(1) C(12) 1.483(4) . ?
N(4) C(41) 1.483(3) . ?
N(4) C(5) 1.484(4) . ?
N(4) C(3) 1.484(4) . ?
N(7) C(8) 1.482(4) . ?
N(7) C(71) 1.482(4) . ?
N(7) C(6) 1.492(4) . ?
N(10) C(101) 1.480(4) . ?
N(10) C(9) 1.484(4) . ?
N(10) C(11) 1.487(4) . ?
N(15) C(14) 1.329(4) . ?
N(15) C(16) 1.431(4) . ?
N(15) H(15) 0.81(3) . ?
N(191) C(19) 1.390(4) . ?
N(191) H(911) 0.84(4) . ?
N(191) H(912) 0.88(5) . ?
C(2) C(3) 1.515(4) . ?
C(5) C(6) 1.508(4) . ?
C(8) C(9) 1.517(4) . ?
C(11) C(12) 1.514(4) . ?
C(13) C(14) 1.521(4) . ?
C(16) C(17) 1.390(4) . ?
C(16) C(21) 1.396(4) . ?
C(17) C(18) 1.385(4) . ?
C(18) C(19) 1.395(4) . ?
C(19) C(20) 1.403(4) . ?
C(20) C(21) 1.390(4) . ?
C(41) C(42) 1.528(4) . ?
C(71) C(72) 1.523(4) . ?
C(101) C(102) 1.528(4) . ?
H(15) O(1W) 1.99(4) . ?
H(15) N(15) 0.82(4) . ?
H(1W1) O(1W) 0.85(4) . ?
H(1W1) O(2W) 1.98(3) . ?
H(1W2) O(1W) 0.78(4) . ?
H(1W2) O(102) 1.99(4) . ?
H(2W1) O(2W) 0.85(5) . ?
H(2W1) O(72) 1.87(5) . ?
H(2W2) O(2W) 0.77(5) . ?
H(2W2) O(4W) 2.03(5) . ?
H(3W1) O(3W) 0.78(4) . ?
H(3W1) O(42) 1.94(4) . ?
H(3W2) O(3W) 0.84(5) . ?
H(3W2) O(102) 1.88(5) . ?
H(4W1) O(2W) 2.08(3) . ?
H(4W1) O(4W) 0.81(3) . ?
H(4W2) O(3W) 1.72(5) . ?
H(4W2) O(4W) 0.92(5) . ?

loop_
_geom_torsion_atom_site_label_1
_geom_torsion_atom_site_label_2
_geom_torsion_atom_site_label_3
_geom_torsion_atom_site_label_4
_geom_torsion
_geom_torsion_site_symmetry_1
_geom_torsion_site_symmetry_2
_geom_torsion_site_symmetry_3
_geom_torsion_site_symmetry_4
_geom_torsion_publ_flag
O(43) In(5A) O(14) C(14) -59.4(2) . . . . ?
O(73) In(5A) O(14) C(14) -122.6(2) . . . . ?
O(103) In(5A) O(14) C(14) 175.8(2) . . . . ?
N(7) In(5A) O(14) C(14) 133.8(2) . . . . ?
N(10) In(5A) O(14) C(14) 104.9(2) . . . . ?
N(4) In(5A) O(14) C(14) -11.3(2) . . . . ?
N(1) In(5A) O(14) C(14) 32.26(19) . . . . ?
O(73) In(5A) O(43) C(42) -66.3(2) . . . . ?
O(103) In(5A) O(43) C(42) -131.71(19) . . . . ?
O(14) In(5A) O(43) C(42) 169.1(2) . . . . ?
N(7) In(5A) O(43) C(42) -18.1(2) . . . . ?
N(10) In(5A) O(43) C(42) 134.9(2) . . . . ?
N(4) In(5A) O(43) C(42) 28.74(19) . . . . ?
N(1) In(5A) O(43) C(42) 101.5(2) . . . . ?
O(43) In(5A) O(73) C(72) 171.3(2) . . . . ?
O(103) In(5A) O(73) C(72) -67.6(2) . . . . ?
O(14) In(5A) O(73) C(72) -127.66(19) . . . . ?
N(7) In(5A) O(73) C(72) 27.5(2) . . . . ?
N(10) In(5A) O(73) C(72) -21.7(2) . . . . ?
N(4) In(5A) O(73) C(72) 101.3(2) . . . . ?
N(1) In(5A) O(73) C(72) 139.0(2) . . . . ?
O(43) In(5A) O(103) C(102) -114.26(19) . . . . ?
O(73) In(5A) O(103) C(102) 179.6(2) . . . . ?
O(14) In(5A) O(103) C(102) -55.03(18) . . . . ?
N(7) In(5A) O(103) C(102) 109.12(19) . . . . ?
N(10) In(5A) O(103) C(102) 35.35(18) . . . . ?
N(4) In(5A) O(103) C(102) 143.1(2) . . . . ?
N(1) In(5A) O(103) C(102) -12.8(2) . . . . ?
O(43) In(5A) N(1) C(13) 35.22(17) . . . . ?
O(73) In(5A) N(1) C(13) 66.6(3) . . . . ?
O(103) In(5A) N(1) C(13) -81.29(18) . . . . ?
O(14) In(5A) N(1) C(13) -37.38(16) . . . . ?
N(7) In(5A) N(1) C(13) 168.95(16) . . . . ?
N(10) In(5A) N(1) C(13) -128.78(18) . . . . ?
N(4) In(5A) N(1) C(13) 106.71(18) . . . . ?
O(43) In(5A) N(1) C(2) -86.45(17) . . . . ?
O(73) In(5A) N(1) C(2) -55.0(3) . . . . ?
O(103) In(5A) N(1) C(2) 157.03(16) . . . . ?
O(14) In(5A) N(1) C(2) -159.05(19) . . . . ?
N(7) In(5A) N(1) C(2) 47.28(19) . . . . ?
N(10) In(5A) N(1) C(2) 109.54(18) . . . . ?
N(4) In(5A) N(1) C(2) -14.97(17) . . . . ?
O(43) In(5A) N(1) C(12) 152.75(17) . . . . ?
O(73) In(5A) N(1) C(12) -175.84(17) . . . . ?
O(103) In(5A) N(1) C(12) 36.2(2) . . . . ?
O(14) In(5A) N(1) C(12) 80.15(17) . . . . ?
N(7) In(5A) N(1) C(12) -73.52(18) . . . . ?
N(10) In(5A) N(1) C(12) -11.25(16) . . . . ?
N(4) In(5A) N(1) C(12) -135.77(18) . . . . ?
O(43) In(5A) N(4) C(41) -38.57(16) . . . . ?
O(73) In(5A) N(4) C(41) 36.42(16) . . . . ?
O(103) In(5A) N(4) C(41) 71.5(3) . . . . ?
O(14) In(5A) N(4) C(41) -87.12(17) . . . . ?
N(7) In(5A) N(4) C(41) 106.89(17) . . . . ?
N(10) In(5A) N(4) C(41) 171.63(15) . . . . ?
N(1) In(5A) N(4) C(41) -129.00(17) . . . . ?
O(43) In(5A) N(4) C(5) -158.53(19) . . . . ?
O(73) In(5A) N(4) C(5) -83.55(18) . . . . ?
O(103) In(5A) N(4) C(5) -48.5(3) . . . . ?
O(14) In(5A) N(4) C(5) 152.92(16) . . . . ?
N(7) In(5A) N(4) C(5) -13.07(17) . . . . ?
N(10) In(5A) N(4) C(5) 51.67(19) . . . . ?
N(1) In(5A) N(4) C(5) 111.04(18) . . . . ?
O(43) In(5A) N(4) C(3) 77.46(17) . . . . ?
O(73) In(5A) N(4) C(3) 152.45(17) . . . . ?
O(103) In(5A) N(4) C(3) -172.5(2) . . . . ?
O(14) In(5A) N(4) C(3) 28.9(2) . . . . ?
N(7) In(5A) N(4) C(3) -137.08(18) . . . . ?
N(10) In(5A) N(4) C(3) -72.33(18) . . . . ?
N(1) In(5A) N(4) C(3) -12.96(17) . . . . ?
O(43) In(5A) N(7) C(8) 153.56(17) . . . . ?
O(73) In(5A) N(7) C(8) -156.6(2) . . . . ?
O(103) In(5A) N(7) C(8) -82.81(19) . . . . ?
O(14) In(5A) N(7) C(8) -43.4(3) . . . . ?
N(10) In(5A) N(7) C(8) -13.46(18) . . . . ?
N(4) In(5A) N(7) C(8) 108.00(19) . . . . ?
N(1) In(5A) N(7) C(8) 47.2(2) . . . . ?
O(43) In(5A) N(7) C(71) -85.37(19) . . . . ?
O(73) In(5A) N(7) C(71) -35.54(16) . . . . ?
O(103) In(5A) N(7) C(71) 38.26(17) . . . . ?
O(14) In(5A) N(7) C(71) 77.7(2) . . . . ?
N(10) In(5A) N(7) C(71) 107.61(17) . . . . ?
N(4) In(5A) N(7) C(71) -130.92(18) . . . . ?
N(1) In(5A) N(7) C(71) 168.28(16) . . . . ?
O(43) In(5A) N(7) C(6) 31.4(2) . . . . ?
O(73) In(5A) N(7) C(6) 81.24(17) . . . . ?
O(103) In(5A) N(7) C(6) 155.04(17) . . . . ?
O(14) In(5A) N(7) C(6) -165.51(17) . . . . ?
N(10) In(5A) N(7) C(6) -135.61(19) . . . . ?
N(4) In(5A) N(7) C(6) -14.15(17) . . . . ?
N(1) In(5A) N(7) C(6) -74.94(18) . . . . ?
O(43) In(5A) N(10) C(101) 68.7(2) . . . . ?
O(73) In(5A) N(10) C(101) -83.93(18) . . . . ?
O(103) In(5A) N(10) C(101) -36.46(16) . . . . ?
O(14) In(5A) N(10) C(101) 36.24(17) . . . . ?
N(7) In(5A) N(10) C(101) -131.95(18) . . . . ?
N(4) In(5A) N(10) C(101) 163.36(16) . . . . ?
N(1) In(5A) N(10) C(101) 103.90(18) . . . . ?
O(43) In(5A) N(10) C(9) -174.61(17) . . . . ?
O(73) In(5A) N(10) C(9) 32.7(2) . . . . ?
O(103) In(5A) N(10) C(9) 80.19(18) . . . . ?
O(14) In(5A) N(10) C(9) 152.89(18) . . . . ?
N(7) In(5A) N(10) C(9) -15.31(17) . . . . ?
N(4) In(5A) N(10) C(9) -79.99(18) . . . . ?
N(1) In(5A) N(10) C(9) -139.45(19) . . . . ?
O(43) In(5A) N(10) C(11) -52.3(3) . . . . ?
O(73) In(5A) N(10) C(11) 155.07(16) . . . . ?
O(103) In(5A) N(10) C(11) -157.46(19) . . . . ?
O(14) In(5A) N(10) C(11) -84.76(18) . . . . ?
N(7) In(5A) N(10) C(11) 107.04(19) . . . . ?
N(4) In(5A) N(10) C(11) 42.4(2) . . . . ?
N(1) In(5A) N(10) C(11) -17.11(17) . . . . ?
C(13) N(1) C(2) C(3) -76.4(3) . . . . ?
C(12) N(1) C(2) C(3) 161.8(2) . . . . ?
In(5A) N(1) C(2) C(3) 40.9(3) . . . . ?
C(41) N(4) C(3) C(2) 152.4(2) . . . . ?
C(5) N(4) C(3) C(2) -83.8(3) . . . . ?
In(5A) N(4) C(3) C(2) 39.8(3) . . . . ?
N(1) C(2) C(3) N(4) -55.2(3) . . . . ?
C(41) N(4) C(5) C(6) -74.8(3) . . . . ?
C(3) N(4) C(5) C(6) 164.0(2) . . . . ?
In(5A) N(4) C(5) C(6) 38.8(3) . . . . ?
C(8) N(7) C(6) C(5) -81.7(3) . . . . ?
C(71) N(7) C(6) C(5) 155.2(2) . . . . ?
In(5A) N(7) C(6) C(5) 40.6(3) . . . . ?
N(4) C(5) C(6) N(7) -54.6(3) . . . . ?
C(71) N(7) C(8) C(9) -76.3(3) . . . . ?
C(6) N(7) C(8) C(9) 162.6(2) . . . . ?
In(5A) N(7) C(8) C(9) 40.6(3) . . . . ?
C(101) N(10) C(9) C(8) 156.4(2) . . . . ?
C(11) N(10) C(9) C(8) -81.3(3) . . . . ?
In(5A) N(10) C(9) C(8) 42.5(3) . . . . ?
N(7) C(8) C(9) N(10) -57.4(3) . . . . ?
C(101) N(10) C(11) C(12) -73.9(3) . . . . ?
C(9) N(10) C(11) C(12) 164.9(2) . . . . ?
In(5A) N(10) C(11) C(12) 43.6(3) . . . . ?
C(13) N(1) C(12) C(11) 153.7(2) . . . . ?
C(2) N(1) C(12) C(11) -82.4(3) . . . . ?
In(5A) N(1) C(12) C(11) 38.2(3) . . . . ?
N(10) C(11) C(12) N(1) -55.6(3) . . . . ?
C(2) N(1) C(13) C(14) 159.9(2) . . . . ?
C(12) N(1) C(13) C(14) -77.8(3) . . . . ?
In(5A) N(1) C(13) C(14) 40.3(2) . . . . ?
In(5A) O(14) C(14) N(15) 157.8(2) . . . . ?
In(5A) O(14) C(14) C(13) -21.0(3) . . . . ?
C(16) N(15) C(14) O(14) -11.2(4) . . . . ?
C(16) N(15) C(14) C(13) 167.7(3) . . . . ?
N(1) C(13) C(14) O(14) -16.9(4) . . . . ?
N(1) C(13) C(14) N(15) 164.2(2) . . . . ?
C(14) N(15) C(16) C(17) -137.5(3) . . . . ?
C(14) N(15) C(16) C(21) 40.5(4) . . . . ?
C(21) C(16) C(17) C(18) -2.9(4) . . . . ?
N(15) C(16) C(17) C(18) 175.2(3) . . . . ?
C(16) C(17) C(18) C(19) -0.1(4) . . . . ?
C(17) C(18) C(19) N(191) -173.5(3) . . . . ?
C(17) C(18) C(19) C(20) 2.7(4) . . . . ?
N(191) C(19) C(20) C(21) 173.9(3) . . . . ?
C(18) C(19) C(20) C(21) -2.3(4) . . . . ?
C(19) C(20) C(21) C(16) -0.6(4) . . . . ?
C(17) C(16) C(21) C(20) 3.2(4) . . . . ?
N(15) C(16) C(21) C(20) -174.8(3) . . . . ?
C(5) N(4) C(41) C(42) 163.7(2) . . . . ?
C(3) N(4) C(41) C(42) -73.7(3) . . . . ?
In(5A) N(4) C(41) C(42) 45.7(2) . . . . ?
In(5A) O(43) C(42) O(42) 168.2(2) . . . . ?
In(5A) O(43) C(42) C(41) -11.5(3) . . . . ?
N(4) C(41) C(42) O(42) 153.2(3) . . . . ?
N(4) C(41) C(42) O(43) -27.1(3) . . . . ?
C(8) N(7) C(71) C(72) 161.8(2) . . . . ?
C(6) N(7) C(71) C(72) -76.1(3) . . . . ?
In(5A) N(7) C(71) C(72) 41.7(3) . . . . ?
In(5A) O(73) C(72) O(72) 166.1(2) . . . . ?
In(5A) O(73) C(72) C(71) -12.7(3) . . . . ?
N(7) C(71) C(72) O(72) 159.0(3) . . . . ?
N(7) C(71) C(72) O(73) -22.0(4) . . . . ?
C(9) N(10) C(101) C(102) -79.4(3) . . . . ?
C(11) N(10) C(101) C(102) 158.7(2) . . . . ?
In(5A) N(10) C(101) C(102) 36.7(3) . . . . ?
In(5A) O(103) C(102) O(102) 153.4(2) . . . . ?
In(5A) O(103) C(102) C(101) -26.5(3) . . . . ?
N(10) C(101) C(102) O(102) 170.3(2) . . . . ?
N(10) C(101) C(102) O(103) -9.8(4) . . . . ?

loop_
_cod_related_entry_id
_cod_related_entry_database
_cod_related_entry_code
1 ChemSpider 30660914
